data_7109503
loop_
_publ_author_name
'Jun-Liang Liu'
'Yan-Cong Chen'
'Quan-Wen Li'
'Silvia Gomez-Coca'
'Daniel Aravena'
'Eliseo Ruiz'
'Wei-Quan Lin'
'Ji-Dong Leng'
'Ming-Liang Tong'

_publ_section_title
;
 Two 3d-4f nanomagnets formed via a two-step in situ reaction of
 picolinaldehyde
;
_journal_name_full Chem.Commun.
_journal_page_first 6549
_journal_paper_doi 10.1039/c3cc43200a
_journal_volume 49
_journal_year 2013
_chemical_formula_sum 'C80 H142 Cu12 Gd6 N20 O90'
_chemical_formula_weight 4530.12
_chemical_name_systematic
;
?
;
_space_group_IT_number 148
_symmetry_cell_setting rhombohedral
_symmetry_space_group_name_Hall '-R 3'
_symmetry_space_group_name_H-M 'R -3 :H'
_atom_sites_solution_hydrogens geom
_atom_sites_solution_primary direct
_atom_sites_solution_secondary difmap
_audit_creation_method SHELXL-97
_cell_angle_alpha 90.00
_cell_angle_beta 90.00
_cell_angle_gamma 120.00
_cell_formula_units_Z 3
_cell_length_a 32.5859(19)
_cell_length_b 32.5859(19)
_cell_length_c 13.4651(16)
_cell_measurement_temperature 150(2)
_cell_volume 12382.3(18)
_computing_cell_refinement 'Bruker SMART (Bruker, 1998)'
_computing_data_collection 'Bruker SMART (Bruker, 1998)'
_computing_data_reduction 'Bruker SAINT + & SHELXTL (Bruker, 1998)'
_computing_molecular_graphics 'Bruker SHELXTL'
_computing_publication_material 'Bruker SHELXTL'
_computing_structure_refinement 'SHELXL-97 (Sheldrick, 1997)'
_computing_structure_solution 'SHELXS-97 (Sheldrick, 1990)'
_diffrn_ambient_temperature 150(2)
_diffrn_measured_fraction_theta_full 0.999
_diffrn_measured_fraction_theta_max 0.999
_diffrn_measurement_device_type 'Bruker SMART CCD area detector'
_diffrn_measurement_method 'phi and omega scans'
_diffrn_radiation_monochromator graphite
_diffrn_radiation_source 'fine-focus sealed tube'
_diffrn_radiation_type MoK\a
_diffrn_radiation_wavelength 0.71073
_diffrn_reflns_av_R_equivalents 0.0295
_diffrn_reflns_av_sigmaI/netI 0.0329
_diffrn_reflns_limit_h_max 33
_diffrn_reflns_limit_h_min -40
_diffrn_reflns_limit_k_max 39
_diffrn_reflns_limit_k_min -34
_diffrn_reflns_limit_l_max 16
_diffrn_reflns_limit_l_min -13
_diffrn_reflns_number 17381
_diffrn_reflns_theta_full 26.00
_diffrn_reflns_theta_max 26.00
_diffrn_reflns_theta_min 1.68
_exptl_absorpt_coefficient_mu 3.980
_exptl_absorpt_correction_T_max 0.6916
_exptl_absorpt_correction_T_min 0.6466
_exptl_absorpt_correction_type multi-scan
_exptl_absorpt_process_details 'SADABS (Bruker, 2002)'
_exptl_crystal_colour blue
_exptl_crystal_density_diffrn 1.823
_exptl_crystal_density_method 'not measured'
_exptl_crystal_description block
_exptl_crystal_F_000 6642
_exptl_crystal_size_max 0.12
_exptl_crystal_size_mid 0.11
_exptl_crystal_size_min 0.10
_platon_squeeze_details
;
;
_refine_diff_density_max 1.718
_refine_diff_density_min -1.843
_refine_diff_density_rms 0.171
_refine_ls_extinction_method none
_refine_ls_goodness_of_fit_ref 1.009
_refine_ls_hydrogen_treatment constr
_refine_ls_matrix_type full
_refine_ls_number_parameters 283
_refine_ls_number_reflns 5419
_refine_ls_number_restraints 130
_refine_ls_restrained_S_all 1.021
_refine_ls_R_factor_all 0.0912
_refine_ls_R_factor_gt 0.0732
_refine_ls_shift/su_max 0.000
_refine_ls_shift/su_mean 0.000
_refine_ls_structure_factor_coef Fsqd
_refine_ls_weighting_details 'calc w=1/[\s^2^(Fo^2^)+(0.0235P)^2^+500.0000P] where P=(Fo^2^+2Fc^2^)/3'
_refine_ls_weighting_scheme calc
_refine_ls_wR_factor_gt 0.1472
_refine_ls_wR_factor_ref 0.1549
_reflns_number_gt 3894
_reflns_number_total 5419
_reflns_threshold_expression >2sigma(I)
_cod_data_source_file c3cc43200a.txt
_cod_data_source_block 1_[Gd6Cu12]
_cod_depositor_comments
;
The following automatic conversions were performed:

'_refine_ls_hydrogen_treatment' value 'CONSTR' changed to 'constr'
according to the built-in table from CIF Core dictionary named
'cif_core.dic' version 2.4.1 from 2010-06-29.

Automatic conversion script
Id: cif_fix_values 1891 2012-01-12 08:04:46Z andrius 

The following automatic conversions were performed:

'_symmetry_cell_setting' tag value 'thombohedral' was replaced with
'rhombohedral' value as specified in the replacement file
'/home/robertas/cod-tools/perl-scripts/inputs/replacement_values.lst'.

Automatic conversion script
Id: cif_fix_values 3143 2015-03-26 13:38:13Z robertas 
;
_cod_original_cell_volume 12382.2(18)
_cod_original_sg_symbol_H-M R-3
_cod_database_code 7109503

loop_
_symmetry_equiv_pos_as_xyz
'x, y, z'
'-y, x-y, z'
'-x+y, -x, z'
'x+2/3, y+1/3, z+1/3'
'-y+2/3, x-y+1/3, z+1/3'
'-x+y+2/3, -x+1/3, z+1/3'
'x+1/3, y+2/3, z+2/3'
'-y+1/3, x-y+2/3, z+2/3'
'-x+y+1/3, -x+2/3, z+2/3'
'-x, -y, -z'
'y, -x+y, -z'
'x-y, x, -z'
'-x+2/3, -y+1/3, -z+1/3'
'y+2/3, -x+y+1/3, -z+1/3'
'x-y+2/3, x+1/3, -z+1/3'
'-x+1/3, -y+2/3, -z+2/3'
'y+1/3, -x+y+2/3, -z+2/3'
'x-y+1/3, x+2/3, -z+2/3'

loop_
_atom_site_label
_atom_site_type_symbol
_atom_site_fract_x
_atom_site_fract_y
_atom_site_fract_z
_atom_site_U_iso_or_equiv
_atom_site_adp_type
_atom_site_occupancy
_atom_site_symmetry_multiplicity
_atom_site_calc_flag
_atom_site_refinement_flags
_atom_site_disorder_group
Gd1 Gd 0.032144(18) -0.089386(17) 0.54126(4) 0.06200(19) Uani 1 1 d . .
Cu1 Cu -0.03066(5) -0.18269(5) 0.38142(10) 0.0696(4) Uani 1 1 d . .
Cu2 Cu -0.06976(6) -0.19502(8) 0.60755(12) 0.1012(6) Uani 1 1 d . .
N1 N -0.1030(4) -0.2664(4) 0.5900(10) 0.112(4) Uani 1 1 d U .
N2 N -0.2436(3) -0.2117(4) 0.6149(8) 0.080(3) Uani 1 1 d . .
N3 N 0.0000 0.0000 0.5000 0.053(5) Uani 1 6 d S .
O1 O -0.1010(2) -0.1999(2) 0.4830(5) 0.0588(16) Uani 1 1 d . .
O2 O -0.1730(2) -0.1746(2) 0.4919(5) 0.0611(17) Uani 1 1 d . .
O3 O -0.1804(2) -0.24754(19) 0.5267(5) 0.0505(15) Uani 1 1 d . .
O4 O -0.0458(3) -0.1267(3) 0.5960(6) 0.086(3) Uani 1 1 d . .
H4B H -0.0494 -0.1148 0.6491 0.104 Uiso 1 1 d R .
O5 O -0.0204(2) -0.1194(2) 0.3999(5) 0.0606(17) Uani 1 1 d . .
H5A H -0.0091 -0.1021 0.3486 0.073 Uiso 1 1 d R .
O7 O -0.0141(5) -0.0457(4) 0.5053(9) 0.052(3) Uani 0.50 1 d P .
C1 C -0.0955(6) -0.3007(6) 0.6443(13) 0.137(3) Uani 1 1 d DU .
H1A H -0.0750 -0.2922 0.7001 0.164 Uiso 1 1 calc R .
C2 C -0.1197(6) -0.3451(6) 0.6097(14) 0.137(3) Uani 1 1 d DU .
H2A H -0.1141 -0.3677 0.6422 0.164 Uiso 1 1 calc R .
C3 C -0.1502(6) -0.3611(6) 0.5362(13) 0.137(3) Uani 1 1 d DU .
H3A H -0.1675 -0.3936 0.5180 0.164 Uiso 1 1 calc R .
C4 C -0.1547(6) -0.3271(6) 0.4891(14) 0.137(3) Uani 1 1 d DU .
H4A H -0.1745 -0.3360 0.4321 0.164 Uiso 1 1 calc R .
C5 C -0.1331(6) -0.2815(6) 0.5171(14) 0.137(3) Uani 1 1 d DU .
C6 C -0.1405(4) -0.2442(4) 0.4713(9) 0.068(3) Uani 1 1 d . .
H6A H -0.1488 -0.2512 0.3994 0.081 Uiso 1 1 calc R .
C7 C -0.2016(3) -0.2231(4) 0.4811(9) 0.066(3) Uani 1 1 d . .
H7A H -0.2088 -0.2320 0.4096 0.079 Uiso 1 1 calc R .
C8 C -0.2465(4) -0.2402(4) 0.5408(11) 0.078(3) Uani 1 1 d U .
C9 C -0.2871(4) -0.2833(5) 0.5208(12) 0.100(4) Uani 1 1 d U .
H9A H -0.2876 -0.3029 0.4682 0.120 Uiso 1 1 calc R .
C10 C -0.3257(5) -0.2965(6) 0.5774(15) 0.113(5) Uani 1 1 d U .
H10A H -0.3545 -0.3247 0.5621 0.135 Uiso 1 1 calc R .
C11 C -0.3238(5) -0.2709(6) 0.6531(14) 0.114(5) Uani 1 1 d U .
H11A H -0.3501 -0.2819 0.6966 0.136 Uiso 1 1 calc R .
C12 C -0.2820(5) -0.2260(6) 0.6714(11) 0.101(4) Uani 1 1 d U .
H12A H -0.2817 -0.2064 0.7240 0.121 Uiso 1 1 calc R .
O14 O 0.0141(5) -0.0475(5) 0.7104(12) 0.187(6) Uani 1 1 d . .
H14A H 0.0375 -0.0247 0.7396 0.224 Uiso 1 1 d R .
H14B H -0.0140 -0.0571 0.7302 0.224 Uiso 1 1 d R .
O6 O 0.1278(4) -0.0688(4) 0.7396(6) 0.116(3) Uani 0.313(13) 1 d P 1
H6B H 0.0983 -0.0881 0.7458 0.139 Uiso 0.313(13) 1 d PR 1
H6C H 0.1468 -0.0661 0.7859 0.139 Uiso 0.313(13) 1 d PR 1
N4 N 0.0037(6) -0.1448(7) 0.7653(13) 0.073(9) Uani 0.313(13) 1 d PDU 1
O8 O -0.0381(3) -0.1883(4) 0.7326(7) 0.116(3) Uani 0.313(13) 1 d PD 1
O9 O 0.0419(3) -0.1170(3) 0.6984(6) 0.079(2) Uani 0.313(13) 1 d PD 1
O10 O 0.0223(9) -0.1323(9) 0.8660(17) 0.079(2) Uani 0.313(13) 1 d PDU 1
O6' O 0.1278(4) -0.0688(4) 0.7396(6) 0.116(3) Uani 0.687(13) 1 d PD 2
O8' O -0.0381(3) -0.1883(4) 0.7326(7) 0.116(3) Uani 0.687(13) 1 d P 2
H8'A H -0.0091 -0.1631 0.7453 0.139 Uiso 0.687(13) 1 d PR 2
H8'B H -0.0501 -0.2072 0.7814 0.139 Uiso 0.687(13) 1 d PR 2
O9' O 0.0419(3) -0.1170(3) 0.6984(6) 0.079(2) Uani 0.687(13) 1 d PD 2
C13 C 0.0808(5) -0.1032(8) 0.7637(16) 0.112(7) Uani 0.687(13) 1 d PDU 2
C14 C 0.0713(11) -0.1293(10) 0.8631(19) 0.150(11) Uani 0.687(13) 1 d PU 2
N1W N 0.0452(8) -0.1212(8) 0.2014(12) 0.104(8) Uani 0.50 1 d PDU .
O11 O 0.0462(4) -0.1427(4) 0.2768(10) 0.054(3) Uani 0.50 1 d PDU .
O12 O 0.0382(7) -0.0857(7) 0.2133(12) 0.101(6) Uani 0.50 1 d PDU .
O13 O 0.0530(8) -0.1293(8) 0.1126(14) 0.123(7) Uani 0.50 1 d PDU .

loop_
_atom_site_aniso_label
_atom_site_aniso_U_11
_atom_site_aniso_U_22
_atom_site_aniso_U_33
_atom_site_aniso_U_23
_atom_site_aniso_U_13
_atom_site_aniso_U_12
Gd1 0.0523(3) 0.0465(3) 0.0849(4) 0.0021(3) -0.0130(3) 0.0229(2)
Cu1 0.0646(8) 0.0627(8) 0.0719(9) -0.0158(7) 0.0073(7) 0.0246(7)
Cu2 0.0696(9) 0.1753(19) 0.0688(10) 0.0416(11) 0.0141(8) 0.0688(11)
N1 0.101(8) 0.122(9) 0.142(10) 0.089(8) 0.070(7) 0.079(7)
N2 0.061(6) 0.089(7) 0.092(7) 0.037(6) 0.017(5) 0.038(5)
N3 0.037(6) 0.037(6) 0.085(14) 0.000 0.000 0.018(3)
O1 0.050(4) 0.060(4) 0.067(4) 0.011(3) 0.006(3) 0.028(3)
O2 0.052(4) 0.045(4) 0.086(5) 0.015(3) 0.010(3) 0.024(3)
O3 0.045(3) 0.036(3) 0.065(4) 0.014(3) 0.006(3) 0.017(3)
O4 0.069(5) 0.138(8) 0.072(5) -0.039(5) -0.012(4) 0.065(5)
O5 0.051(4) 0.060(4) 0.065(4) -0.006(3) -0.001(3) 0.024(3)
O7 0.054(7) 0.046(7) 0.060(7) -0.010(6) -0.003(6) 0.028(7)
C1 0.147(6) 0.133(6) 0.164(6) 0.045(5) 0.064(5) 0.096(5)
C2 0.147(6) 0.133(6) 0.164(6) 0.045(5) 0.064(5) 0.096(5)
C3 0.147(6) 0.133(6) 0.164(6) 0.045(5) 0.064(5) 0.096(5)
C4 0.147(6) 0.133(6) 0.164(6) 0.045(5) 0.064(5) 0.096(5)
C5 0.147(6) 0.133(6) 0.164(6) 0.045(5) 0.064(5) 0.096(5)
C6 0.079(7) 0.052(6) 0.075(7) 0.010(5) 0.011(6) 0.034(6)
C7 0.047(5) 0.059(6) 0.084(8) 0.017(5) 0.009(5) 0.021(5)
C8 0.051(6) 0.076(7) 0.100(9) 0.042(7) 0.001(6) 0.026(6)
C9 0.065(7) 0.081(8) 0.141(11) 0.033(8) 0.001(7) 0.027(6)
C10 0.067(8) 0.103(10) 0.150(13) 0.038(10) 0.015(9) 0.029(8)
C11 0.058(7) 0.129(12) 0.136(12) 0.058(10) 0.020(8) 0.034(8)
C12 0.080(8) 0.121(10) 0.109(10) 0.053(8) 0.033(7) 0.056(8)
O14 0.177(14) 0.171(13) 0.226(16) -0.024(12) -0.044(12) 0.098(12)
O6 0.094(5) 0.171(7) 0.071(4) 0.028(4) -0.010(3) 0.058(5)
N4 0.084(16) 0.079(16) 0.048(13) 0.006(11) -0.007(12) 0.036(13)
O8 0.094(5) 0.171(7) 0.071(4) 0.028(4) -0.010(3) 0.058(5)
O9 0.080(5) 0.082(5) 0.065(4) -0.002(4) 0.003(4) 0.033(4)
O10 0.080(5) 0.082(5) 0.065(4) -0.002(4) 0.003(4) 0.033(4)
O6' 0.094(5) 0.171(7) 0.071(4) 0.028(4) -0.010(3) 0.058(5)
O8' 0.094(5) 0.171(7) 0.071(4) 0.028(4) -0.010(3) 0.058(5)
O9' 0.080(5) 0.082(5) 0.065(4) -0.002(4) 0.003(4) 0.033(4)
C13 0.132(15) 0.126(15) 0.086(12) 0.006(11) 0.010(11) 0.070(12)
C14 0.166(19) 0.150(17) 0.098(14) 0.041(13) -0.011(13) 0.051(13)
N1W 0.081(12) 0.125(15) 0.123(16) -0.033(13) 0.016(11) 0.066(12)
O11 0.060(7) 0.059(7) 0.070(8) 0.024(6) 0.026(6) 0.050(6)
O12 0.108(12) 0.126(13) 0.058(9) -0.003(9) -0.011(8) 0.050(10)
O13 0.154(15) 0.159(15) 0.074(11) -0.016(10) -0.001(10) 0.092(12)

loop_
_atom_type_symbol
_atom_type_description
_atom_type_scat_dispersion_real
_atom_type_scat_dispersion_imag
_atom_type_scat_source
C C 0.0033 0.0016 'International Tables Vol C Tables 4.2.6.8 and 6.1.1.4'
H H 0.0000 0.0000 'International Tables Vol C Tables 4.2.6.8 and 6.1.1.4'
N N 0.0061 0.0033 'International Tables Vol C Tables 4.2.6.8 and 6.1.1.4'
O O 0.0106 0.0060 'International Tables Vol C Tables 4.2.6.8 and 6.1.1.4'
Cu Cu 0.3201 1.2651 'International Tables Vol C Tables 4.2.6.8 and 6.1.1.4'
Gd Gd -0.1653 3.9035 'International Tables Vol C Tables 4.2.6.8 and 6.1.1.4'

loop_
_geom_angle_atom_site_label_1
_geom_angle_atom_site_label_2
_geom_angle_atom_site_label_3
_geom_angle
_geom_angle_site_symmetry_1
_geom_angle_site_symmetry_3
O4 Gd1 O5 130.0(3) . 12_556
O4 Gd1 O9 80.6(3) . .
O5 Gd1 O9 80.0(2) 12_556 .
O4 Gd1 O4 141.9(3) . 12_556
O5 Gd1 O4 70.7(2) 12_556 12_556
O9 Gd1 O4 137.5(3) . 12_556
O4 Gd1 O1 142.9(3) . 12_556
O5 Gd1 O1 73.6(2) 12_556 12_556
O9 Gd1 O1 76.1(3) . 12_556
O4 Gd1 O1 66.7(3) 12_556 12_556
O4 Gd1 O5 70.7(2) . .
O5 Gd1 O5 141.5(2) 12_556 .
O9 Gd1 O5 138.4(3) . .
O4 Gd1 O5 76.0(2) 12_556 .
O1 Gd1 O5 110.0(2) 12_556 .
O4 Gd1 O2 75.1(3) . 12_556
O5 Gd1 O2 142.9(2) 12_556 12_556
O9 Gd1 O2 78.3(3) . 12_556
O4 Gd1 O2 107.6(3) 12_556 12_556
O1 Gd1 O2 72.2(2) 12_556 12_556
O5 Gd1 O2 65.9(2) . 12_556
O4 Gd1 O7 92.9(4) . 12_556
O5 Gd1 O7 67.1(3) 12_556 12_556
O9 Gd1 O7 130.6(4) . 12_556
O4 Gd1 O7 63.8(4) 12_556 12_556
O1 Gd1 O7 124.2(3) 12_556 12_556
O5 Gd1 O7 81.4(3) . 12_556
O2 Gd1 O7 147.2(3) 12_556 12_556
O4 Gd1 O7 64.0(4) . .
O5 Gd1 O7 93.1(3) 12_556 .
O9 Gd1 O7 126.8(3) . .
O4 Gd1 O7 85.7(4) 12_556 .
O1 Gd1 O7 151.9(3) 12_556 .
O5 Gd1 O7 65.5(3) . .
O2 Gd1 O7 124.0(3) 12_556 .
O7 Gd1 O7 30.0(4) 12_556 .
O4 Gd1 O14 64.2(4) . .
O5 Gd1 O14 65.8(4) 12_556 .
O9 Gd1 O14 64.6(3) . .
O4 Gd1 O14 124.5(4) 12_556 .
O1 Gd1 O14 126.8(3) 12_556 .
O5 Gd1 O14 123.1(3) . .
O2 Gd1 O14 127.9(4) 12_556 .
O7 Gd1 O14 68.5(4) 12_556 .
O7 Gd1 O14 64.6(4) . .
O4 Gd1 Cu2 157.01(19) . 12_556
O5 Gd1 Cu2 72.98(17) 12_556 12_556
O9 Gd1 Cu2 108.5(2) . 12_556
O4 Gd1 Cu2 34.0(2) 12_556 12_556
O1 Gd1 Cu2 33.24(17) 12_556 12_556
O5 Gd1 Cu2 89.84(16) . 12_556
O2 Gd1 Cu2 85.94(15) 12_556 12_556
O7 Gd1 Cu2 96.3(3) 12_556 12_556
O7 Gd1 Cu2 119.6(3) . 12_556
O14 Gd1 Cu2 138.7(3) . 12_556
O5 Cu1 O2 85.6(3) . 12_556
O5 Cu1 O6' 96.0(4) . 11_556
O2 Cu1 O6' 174.6(4) 12_556 11_556
O5 Cu1 O6 96.0(4) . 11_556
O2 Cu1 O6 174.6(4) 12_556 11_556
O6' Cu1 O6 0.0(7) 11_556 11_556
O5 Cu1 N2 168.4(4) . 12_556
O2 Cu1 N2 83.0(4) 12_556 12_556
O6' Cu1 N2 95.5(5) 11_556 12_556
O6 Cu1 N2 95.5(5) 11_556 12_556
O5 Cu1 Gd1 43.0(2) . .
O2 Cu1 Gd1 43.41(19) 12_556 .
O6' Cu1 Gd1 138.8(3) 11_556 .
O6 Cu1 Gd1 138.8(3) 11_556 .
N2 Cu1 Gd1 125.4(4) 12_556 .
O5 Cu1 Gd1 38.29(19) . 11_556
O2 Cu1 Gd1 92.95(18) 12_556 11_556
O6' Cu1 Gd1 85.2(3) 11_556 11_556
O6 Cu1 Gd1 85.2(3) 11_556 11_556
N2 Cu1 Gd1 144.8(3) 12_556 11_556
Gd1 Cu1 Gd1 64.45(3) . 11_556
O1 Cu2 O8 178.4(4) . .
O1 Cu2 O4 85.4(3) . .
O8 Cu2 O4 93.1(4) . .
O1 Cu2 N1 81.2(4) . .
O8 Cu2 N1 100.3(5) . .
O4 Cu2 N1 166.6(5) . .
O1 Cu2 Gd1 43.2(2) . 11_556
O8 Cu2 Gd1 135.2(4) . 11_556
O4 Cu2 Gd1 42.9(2) . 11_556
N1 Cu2 Gd1 123.7(4) . 11_556
O1 Cu2 Gd1 93.5(2) . .
O8 Cu2 Gd1 85.5(3) . .
O4 Cu2 Gd1 38.7(2) . .
N1 Cu2 Gd1 142.9(3) . .
Gd1 Cu2 Gd1 65.12(4) 11_556 .
C5 N1 C1 118.3(17) . .
C5 N1 Cu2 113.0(10) . .
C1 N1 Cu2 128.6(13) . .
C12 N2 C8 117.1(12) . .
C12 N2 Cu1 129.7(11) . 11_556
C8 N2 Cu1 113.1(8) . 11_556
O7 N3 O7 119.71(11) 12_556 11_556
O7 N3 O7 60.29(11) 12_556 .
O7 N3 O7 60.29(11) 11_556 .
O7 N3 O7 60.29(10) 12_556 2
O7 N3 O7 180.0(8) 11_556 2
O7 N3 O7 119.71(11) . 2
O7 N3 O7 180.0(4) 12_556 3
O7 N3 O7 60.29(10) 11_556 3
O7 N3 O7 119.71(11) . 3
O7 N3 O7 119.71(11) 2 3
O7 N3 O7 119.71(11) 12_556 10_556
O7 N3 O7 119.71(10) 11_556 10_556
O7 N3 O7 180.0(16) . 10_556
O7 N3 O7 60.29(10) 2 10_556
O7 N3 O7 60.29(10) 3 10_556
C6 O1 Cu2 111.3(6) . .
C6 O1 Gd1 131.5(6) . 11_556
Cu2 O1 Gd1 103.5(3) . 11_556
C7 O2 Cu1 112.3(6) . 11_556
C7 O2 Gd1 132.0(6) . 11_556
Cu1 O2 Gd1 103.2(3) 11_556 11_556
C7 O3 C6 113.7(7) . .
Cu2 O4 Gd1 109.4(3) . .
Cu2 O4 Gd1 103.2(3) . 11_556
Gd1 O4 Gd1 104.5(3) . 11_556
Cu2 O4 H4B 112.7 . .
Gd1 O4 H4B 113.2 . .
Gd1 O4 H4B 113.1 11_556 .
Cu1 O5 Gd1 111.1(3) . 11_556
Cu1 O5 Gd1 104.0(3) . .
Gd1 O5 Gd1 102.7(2) 11_556 .
Cu1 O5 H5A 112.8 . .
Gd1 O5 H5A 112.7 11_556 .
Gd1 O5 H5A 112.7 . .
N3 O7 O7 59.86(5) . 12_556
N3 O7 O7 59.86(5) . 11_556
O7 O7 O7 118.9(4) 12_556 11_556
N3 O7 Gd1 134.8(8) . 11_556
O7 O7 Gd1 152.9(12) 12_556 11_556
O7 O7 Gd1 76.8(9) 11_556 11_556
N3 O7 Gd1 131.3(8) . .
O7 O7 Gd1 73.2(8) 12_556 .
O7 O7 Gd1 167.7(9) 11_556 .
Gd1 O7 Gd1 93.2(4) 11_556 .
C2 C1 N1 114.9(16) . .
C2 C1 H1A 122.5 . .
N1 C1 H1A 122.5 . .
C3 C2 C1 127.8(19) . .
C3 C2 H2A 116.1 . .
C1 C2 H2A 116.1 . .
C2 C3 C4 113.6(18) . .
C2 C3 H3A 123.2 . .
C4 C3 H3A 123.2 . .
C5 C4 C3 125(2) . .
C5 C4 H4A 117.7 . .
C3 C4 H4A 117.7 . .
N1 C5 C4 120.6(16) . .
N1 C5 C6 113.9(15) . .
C4 C5 C6 125.5(17) . .
O1 C6 O3 110.5(8) . .
O1 C6 C5 111.1(11) . .
O3 C6 C5 103.3(10) . .
O1 C6 H6A 110.6 . .
O3 C6 H6A 110.6 . .
C5 C6 H6A 110.6 . .
O2 C7 O3 110.8(8) . .
O2 C7 C8 110.0(10) . .
O3 C7 C8 102.4(8) . .
O2 C7 H7A 111.1 . .
O3 C7 H7A 111.1 . .
C8 C7 H7A 111.1 . .
N2 C8 C9 123.2(13) . .
N2 C8 C7 115.0(11) . .
C9 C8 C7 121.8(14) . .
C10 C9 C8 118.7(17) . .
C10 C9 H9A 120.7 . .
C8 C9 H9A 120.7 . .
C11 C10 C9 120.1(17) . .
C11 C10 H10A 120.0 . .
C9 C10 H10A 120.0 . .
C10 C11 C12 120.4(15) . .
C10 C11 H11A 119.8 . .
C12 C11 H11A 119.8 . .
N2 C12 C11 120.3(16) . .
N2 C12 H12A 119.8 . .
C11 C12 H12A 119.8 . .
Gd1 O14 H14A 118.4 . .
Gd1 O14 H14B 121.1 . .
H14A O14 H14B 120.5 . .
Cu1 O6 H6B 119.9 12_556 .
Cu1 O6 H6C 120.1 12_556 .
H6B O6 H6C 120.0 . .
O9 N4 O10 107.5(14) . .
O9 N4 O8 121.2(14) . .
O10 N4 O8 127.5(16) . .
O9 N4 H8'A 107.6 . .
O10 N4 H8'A 133.6 . .
O8 N4 H8'A 16.7 . .
N4 O8 Cu2 124.1(10) . .
N4 O8 H8'A 10.8 . .
Cu2 O8 H8'A 121.6 . .
N4 O8 H8'B 109.7 . .
Cu2 O8 H8'B 124.6 . .
H8'A O8 H8'B 113.7 . .
N4 O9 Gd1 124.0(11) . .
C14 C13 H6B 131.6 . .
O11 N1W O13 125.7(19) . .
O11 N1W O12 117.9(16) . .
O13 N1W O12 116.3(19) . .

loop_
_geom_bond_atom_site_label_1
_geom_bond_atom_site_label_2
_geom_bond_distance
_geom_bond_site_symmetry_2
Gd1 O4 2.319(8) .
Gd1 O5 2.351(6) 12_556
Gd1 O9 2.382(8) .
Gd1 O4 2.389(8) 12_556
Gd1 O1 2.409(6) 12_556
Gd1 O5 2.417(6) .
Gd1 O2 2.429(6) 12_556
Gd1 O7 2.541(12) 12_556
Gd1 O7 2.585(12) .
Gd1 O14 2.863(15) .
Gd1 Cu2 3.4191(18) 12_556
Cu1 O5 1.933(7) .
Cu1 O2 1.946(7) 12_556
Cu1 O6' 1.960(9) 11_556
Cu1 O6 1.960(9) 11_556
Cu1 N2 1.966(10) 12_556
Cu1 Gd1 3.5401(14) 11_556
Cu2 O1 1.927(7) .
Cu2 O8 1.929(9) .
Cu2 O4 1.961(10) .
Cu2 N1 2.029(13) .
Cu2 Gd1 3.4191(18) 11_556
N1 C5 1.30(2) .
N1 C1 1.455(17) .
N2 C12 1.331(15) .
N2 C8 1.336(16) .
N2 Cu1 1.966(10) 11_556
N3 O7 1.322(11) 12_556
N3 O7 1.322(11) 11_556
N3 O7 1.322(11) .
N3 O7 1.322(11) 2
N3 O7 1.322(11) 3
N3 O7 1.322(11) 10_556
O1 C6 1.382(12) .
O1 Gd1 2.409(6) 11_556
O2 C7 1.382(12) .
O2 Cu1 1.946(7) 11_556
O2 Gd1 2.429(6) 11_556
O3 C7 1.427(11) .
O3 C6 1.454(12) .
O4 Gd1 2.389(8) 11_556
O4 H4B 0.8500 .
O5 Gd1 2.351(6) 11_556
O5 H5A 0.8500 .
O7 O7 1.328(12) 12_556
O7 O7 1.328(12) 11_556
O7 Gd1 2.541(12) 11_556
C1 C2 1.338(13) .
C1 H1A 0.9500 .
C2 C3 1.312(14) .
C2 H2A 0.9500 .
C3 C4 1.345(14) .
C3 H3A 0.9500 .
C4 C5 1.343(15) .
C4 H4A 0.9500 .
C5 C6 1.485(18) .
C6 H6A 1.0000 .
C7 C8 1.512(15) .
C7 H7A 1.0000 .
C8 C9 1.391(17) .
C9 C10 1.34(2) .
C9 H9A 0.9500 .
C10 C11 1.30(2) .
C10 H10A 0.9500 .
C11 C12 1.44(2) .
C11 H11A 0.9500 .
C12 H12A 0.9500 .
O14 H14A 0.8502 .
O14 H14B 0.8498 .
O6 Cu1 1.960(9) 12_556
O6 H6B 0.8500 .
O6 H6C 0.8500 .
N4 O9 1.433(14) .
N4 O10 1.458(16) .
N4 O8 1.460(14) .
N4 H8'A 0.5932 .
O8 H8'A 0.9077 .
O8 H8'B 0.8499 .
C13 C14 1.53(3) .
C13 H6B 0.5869 .
N1W O11 1.244(14) .
N1W O13 1.277(15) .
N1W O12 1.296(15) .

loop_
_platon_squeeze_void_nr
_platon_squeeze_void_average_x
_platon_squeeze_void_average_y
_platon_squeeze_void_average_z
_platon_squeeze_void_volume
_platon_squeeze_void_count_electrons
_platon_squeeze_void_content
1 -0.007 -0.003 -0.001 3833 1461 ' '
